data_7039538
loop_
_publ_author_name
'Moskalev, M. V.'
'Lukoyanov, A. N.'
'Baranov, E. V.'
'Fedushkin, I. L.'

_publ_section_title
;
 Unexpected reactivity of an alkylaluminum complex of a non-innocent
 1,2-bis[(2,6-diisopropylphenyl)imino]acenaphthene ligand (dpp-bian).
;
_journal_issue 40
_journal_name_full 'Dalton transactions (Cambridge, England : 2003)'
_journal_page_first 15872
_journal_page_last 15878
_journal_paper_doi 10.1039/c6dt01750a
_journal_volume 45
_journal_year 2016
_chemical_formula_sum 'C53 H59 Al N2 O3'
_chemical_formula_weight 799.00
_space_group_crystal_system monoclinic
_space_group_IT_number 14
_space_group_name_Hall '-P 2yn'
_space_group_name_H-M_alt 'P 1 21/n 1'
_symmetry_space_group_name_Hall '-P 2yn'
_symmetry_space_group_name_H-M 'P 1 21/n 1'
_atom_sites_solution_hydrogens geom
_atom_sites_solution_primary direct
_atom_sites_solution_secondary difmap
_audit_creation_method SHELXL-2014/7
_audit_update_record
;
2015-12-03 deposited with the CCDC.
2016-06-02 downloaded from the CCDC.
;
_cell_angle_alpha 90
_cell_angle_beta 94.6950(10)
_cell_angle_gamma 90
_cell_formula_units_Z 4
_cell_length_a 10.6249(5)
_cell_length_b 21.9891(11)
_cell_length_c 19.0941(9)
_cell_measurement_reflns_used 900
_cell_measurement_temperature 100(2)
_cell_measurement_theta_max 29
_cell_measurement_theta_min 2
_cell_volume 4446.0(4)
_computing_cell_refinement 'Bruker SAINT'
_computing_data_collection 'Bruker SMART'
_computing_data_reduction 'Bruker SAINT'
_computing_molecular_graphics 'Bruker SHELXTL'
_computing_publication_material 'Bruker SHELXTL'
_computing_structure_refinement 'SHELXL-2014/7 (Sheldrick, 2014)'
_computing_structure_solution 'SHELXS-97 (Sheldrick, 1990)'
_diffrn_ambient_temperature 100(2)
_diffrn_measured_fraction_theta_full 1.000
_diffrn_measured_fraction_theta_max 0.999
_diffrn_measurement_device_type 'Bruker Smart Apex (CCD)'
_diffrn_measurement_method '\w scans'
_diffrn_radiation_type MoK\a
_diffrn_radiation_wavelength 0.71073
_diffrn_reflns_av_R_equivalents 0.0276
_diffrn_reflns_av_unetI/netI 0.0319
_diffrn_reflns_Laue_measured_fraction_full 1.000
_diffrn_reflns_Laue_measured_fraction_max 0.999
_diffrn_reflns_limit_h_max 12
_diffrn_reflns_limit_h_min -13
_diffrn_reflns_limit_k_max 14
_diffrn_reflns_limit_k_min -28
_diffrn_reflns_limit_l_max 24
_diffrn_reflns_limit_l_min -24
_diffrn_reflns_number 28544
_diffrn_reflns_point_group_measured_fraction_full 1.000
_diffrn_reflns_point_group_measured_fraction_max 0.999
_diffrn_reflns_theta_full 25.242
_diffrn_reflns_theta_max 27.000
_diffrn_reflns_theta_min 2.123
_diffrn_source 'fine-focus sealed tube'
_exptl_absorpt_coefficient_mu 0.091
_exptl_absorpt_correction_T_max 0.9602
_exptl_absorpt_correction_T_min 0.9307
_exptl_absorpt_correction_type multi-scan
_exptl_absorpt_process_details SADABS
_exptl_crystal_colour green
_exptl_crystal_density_diffrn 1.194
_exptl_crystal_description prism
_exptl_crystal_F_000 1712
_exptl_crystal_size_max 0.800
_exptl_crystal_size_mid 0.630
_exptl_crystal_size_min 0.450
_refine_diff_density_max 0.396
_refine_diff_density_min -0.213
_refine_diff_density_rms 0.051
_refine_ls_extinction_method none
_refine_ls_goodness_of_fit_ref 1.052
_refine_ls_hydrogen_treatment constr
_refine_ls_matrix_type full
_refine_ls_number_parameters 541
_refine_ls_number_reflns 9695
_refine_ls_number_restraints 2
_refine_ls_restrained_S_all 1.052
_refine_ls_R_factor_all 0.0603
_refine_ls_R_factor_gt 0.0443
_refine_ls_shift/su_max 0.000
_refine_ls_shift/su_mean 0.000
_refine_ls_structure_factor_coef Fsqd
_refine_ls_weighting_details 'w=1/[\s^2^(Fo^2^)+(0.0692P)^2^+0.8992P] where P=(Fo^2^+2Fc^2^)/3'
_refine_ls_weighting_scheme calc
_refine_ls_wR_factor_gt 0.1150
_refine_ls_wR_factor_ref 0.1223
_reflns_Friedel_coverage 0.000
_reflns_number_gt 7571
_reflns_number_total 9695
_reflns_threshold_expression 'I > 2\s(I)'
_cod_data_source_file c6dt01750a2.cif
_cod_data_source_block albian2m
_cod_depositor_comments 'Adding full bibliography for 7039538--7039540.cif.'
_cod_database_code 7039538
_shelx_shelxl_version_number 2014/7
_shelx_space_group_comment
;
The symmetry employed for this shelxl refinement is uniquely defined
by the following loop, which should always be used as a source of
symmetry information in preference to the above space-group names.
They are only intended as comments.
;
_shelx_estimated_absorpt_t_min 0.931
_shelx_estimated_absorpt_t_max 0.960

loop_
_space_group_symop_operation_xyz
'x, y, z'
'-x+1/2, y+1/2, -z+1/2'
'-x, -y, -z'
'x-1/2, -y-1/2, z-1/2'

loop_
_atom_site_label
_atom_site_type_symbol
_atom_site_fract_x
_atom_site_fract_y
_atom_site_fract_z
_atom_site_U_iso_or_equiv
_atom_site_adp_type
_atom_site_occupancy
_atom_site_site_symmetry_order
_atom_site_calc_flag
_atom_site_refinement_flags_posn
_atom_site_refinement_flags_adp
_atom_site_refinement_flags_occupancy
_atom_site_disorder_assembly
_atom_site_disorder_group
Al1 Al -0.02720(4) 0.23043(2) 0.24186(2) 0.01741(10) Uani 1 1 d . . . . .
N1 N -0.05139(10) 0.14668(5) 0.24120(6) 0.0178(2) Uani 1 1 d . . . . .
O1 O -0.03806(9) 0.25928(5) 0.15085(5) 0.0253(2) Uani 1 1 d . . . . .
C1 C -0.18049(12) 0.13911(6) 0.25106(7) 0.0174(3) Uani 1 1 d . . . . .
N2 N -0.18560(10) 0.24527(5) 0.27278(6) 0.0182(2) Uani 1 1 d . . . . .
C2 C -0.24848(12) 0.18960(6) 0.26821(7) 0.0172(3) Uani 1 1 d . . . . .
O2 O 0.15098(14) 0.47582(6) -0.01929(6) 0.0476(3) Uani 1 1 d . . . . .
O3 O -0.29094(10) 0.07116(5) -0.06555(6) 0.0324(3) Uani 1 1 d . . . . .
C3 C -0.38043(12) 0.17252(6) 0.27419(7) 0.0189(3) Uani 1 1 d . . . . .
C4 C -0.38702(12) 0.10956(6) 0.25659(7) 0.0201(3) Uani 1 1 d . . . . .
C5 C -0.26567(13) 0.08712(6) 0.24160(7) 0.0200(3) Uani 1 1 d . . . . .
C6 C -0.25739(14) 0.02687(7) 0.22300(8) 0.0254(3) Uani 1 1 d . . . . .
H6A H -0.1787 0.0099 0.2128 0.030 Uiso 1 1 calc R U . . .
C7 C -0.36870(14) -0.00974(7) 0.21916(9) 0.0304(3) Uani 1 1 d . . . . .
H7A H -0.3626 -0.0512 0.2057 0.036 Uiso 1 1 calc R U . . .
C8 C -0.48416(14) 0.01252(7) 0.23417(9) 0.0310(4) Uani 1 1 d . . . . .
H8A H -0.5561 -0.0133 0.2310 0.037 Uiso 1 1 calc R U . . .
C9 C -0.49584(14) 0.07476(7) 0.25455(8) 0.0254(3) Uani 1 1 d . . . . .
C10 C -0.60705(13) 0.10487(7) 0.27399(8) 0.0278(3) Uani 1 1 d . . . . .
H10A H -0.6845 0.0833 0.2740 0.033 Uiso 1 1 calc R U . . .
C11 C -0.60142(13) 0.16515(7) 0.29269(8) 0.0251(3) Uani 1 1 d . . . . .
H11A H -0.6761 0.1843 0.3059 0.030 Uiso 1 1 calc R U . . .
C12 C -0.48890(13) 0.20026(7) 0.29323(7) 0.0219(3) Uani 1 1 d . . . . .
H12A H -0.4885 0.2419 0.3064 0.026 Uiso 1 1 calc R U . . .
C13 C 0.02514(12) 0.09332(6) 0.25136(7) 0.0175(3) Uani 1 1 d . . . . .
C14 C 0.04436(12) 0.06692(7) 0.31848(7) 0.0206(3) Uani 1 1 d . . . . .
C15 C 0.10961(13) 0.01190(7) 0.32569(8) 0.0249(3) Uani 1 1 d . . . . .
H15A H 0.1217 -0.0065 0.3707 0.030 Uiso 1 1 calc R U . . .
C16 C 0.15702(13) -0.01639(6) 0.26889(8) 0.0234(3) Uani 1 1 d . . . . .
H16A H 0.1992 -0.0544 0.2746 0.028 Uiso 1 1 calc R U . . .
C17 C 0.14255(12) 0.01114(6) 0.20344(7) 0.0211(3) Uani 1 1 d . . . . .
H17A H 0.1771 -0.0078 0.1646 0.025 Uiso 1 1 calc R U . . .
C18 C 0.07818(12) 0.06613(6) 0.19358(7) 0.0188(3) Uani 1 1 d . . . . .
C19 C 0.00098(14) 0.09837(7) 0.38322(7) 0.0265(3) Uani 1 1 d D . . . .
H19A H -0.0662 0.1291 0.3701 0.032 Uiso 1 1 calc R U . A 1
C20 C 0.11155(19) 0.12701(13) 0.42539(12) 0.0660(7) Uani 1 1 d . . . . .
H20A H 0.0821 0.1471 0.4669 0.099 Uiso 1 1 calc R U . . .
H20B H 0.1732 0.0955 0.4403 0.099 Uiso 1 1 calc R U . . .
H20C H 0.1513 0.1571 0.3964 0.099 Uiso 1 1 calc R U . . .
C21 C -0.0420(6) 0.0535(3) 0.4378(4) 0.0588(19) Uani 0.5 1 d D . P B 1
H21A H -0.1155 0.0307 0.4176 0.088 Uiso 0.5 1 calc R U P B 1
H21B H 0.0269 0.0251 0.4514 0.088 Uiso 0.5 1 calc R U P B 1
H21C H -0.0648 0.0758 0.4793 0.088 Uiso 0.5 1 calc R U P B 1
C21' C -0.0933(5) 0.0589(3) 0.4189(3) 0.0449(14) Uani 0.5 1 d D . P B 2
H21D H -0.1584 0.0442 0.3836 0.067 Uiso 0.5 1 calc R U P B 2
H21E H -0.0491 0.0241 0.4416 0.067 Uiso 0.5 1 calc R U P B 2
H21F H -0.1328 0.0830 0.4542 0.067 Uiso 0.5 1 calc R U P B 2
C22 C 0.06807(14) 0.09779(7) 0.12281(7) 0.0226(3) Uani 1 1 d . . . . .
H22A H -0.0098 0.1235 0.1205 0.027 Uiso 1 1 calc R U . . .
C23 C 0.18006(16) 0.14052(8) 0.11726(9) 0.0338(4) Uani 1 1 d . . . . .
H23A H 0.1725 0.1607 0.0713 0.051 Uiso 1 1 calc R U . . .
H23B H 0.1808 0.1712 0.1545 0.051 Uiso 1 1 calc R U . . .
H23C H 0.2588 0.1171 0.1223 0.051 Uiso 1 1 calc R U . . .
C24 C 0.05469(17) 0.05425(8) 0.06064(8) 0.0329(4) Uani 1 1 d . . . . .
H24A H 0.0486 0.0775 0.0167 0.049 Uiso 1 1 calc R U . . .
H24B H 0.1286 0.0275 0.0620 0.049 Uiso 1 1 calc R U . . .
H24C H -0.0218 0.0297 0.0631 0.049 Uiso 1 1 calc R U . . .
C25 C -0.24662(12) 0.29559(6) 0.30298(7) 0.0183(3) Uani 1 1 d . . . . .
C26 C -0.22172(13) 0.30809(6) 0.37501(7) 0.0206(3) Uani 1 1 d . . . . .
C27 C -0.28236(14) 0.35734(7) 0.40402(8) 0.0245(3) Uani 1 1 d . . . . .
H27A H -0.2653 0.3665 0.4525 0.029 Uiso 1 1 calc R U . . .
C28 C -0.36678(14) 0.39294(7) 0.36328(8) 0.0254(3) Uani 1 1 d . . . . .
H28A H -0.4078 0.4261 0.3838 0.030 Uiso 1 1 calc R U . . .
C29 C -0.39146(13) 0.38020(6) 0.29266(8) 0.0234(3) Uani 1 1 d . . . . .
H29A H -0.4499 0.4048 0.2650 0.028 Uiso 1 1 calc R U . . .
C30 C -0.33220(13) 0.33196(6) 0.26122(7) 0.0207(3) Uani 1 1 d . . . . .
C31 C -0.13532(13) 0.26703(7) 0.42162(7) 0.0239(3) Uani 1 1 d . . . . .
H31A H -0.0819 0.2437 0.3903 0.029 Uiso 1 1 calc R U . . .
C32 C -0.04652(16) 0.30207(9) 0.47386(9) 0.0382(4) Uani 1 1 d . . . . .
H32A H 0.0065 0.2733 0.5023 0.057 Uiso 1 1 calc R U . . .
H32B H 0.0072 0.3290 0.4483 0.057 Uiso 1 1 calc R U . . .
H32C H -0.0962 0.3264 0.5046 0.057 Uiso 1 1 calc R U . . .
C33 C -0.21274(16) 0.22112(8) 0.45954(9) 0.0332(4) Uani 1 1 d . . . . .
H33A H -0.1560 0.1950 0.4893 0.050 Uiso 1 1 calc R U . . .
H33B H -0.2698 0.2427 0.4888 0.050 Uiso 1 1 calc R U . . .
H33C H -0.2623 0.1961 0.4249 0.050 Uiso 1 1 calc R U . . .
C34 C -0.35816(15) 0.32075(7) 0.18293(8) 0.0265(3) Uani 1 1 d . . . . .
H34A H -0.3252 0.2794 0.1725 0.032 Uiso 1 1 calc R U . . .
C35 C -0.49870(17) 0.32227(9) 0.15786(9) 0.0398(4) Uani 1 1 d . . . . .
H35A H -0.5091 0.3148 0.1071 0.060 Uiso 1 1 calc R U . . .
H35B H -0.5434 0.2908 0.1824 0.060 Uiso 1 1 calc R U . . .
H35C H -0.5336 0.3623 0.1680 0.060 Uiso 1 1 calc R U . . .
C36 C -0.28559(17) 0.36713(8) 0.14253(9) 0.0369(4) Uani 1 1 d . . . . .
H36A H -0.3022 0.3600 0.0920 0.055 Uiso 1 1 calc R U . . .
H36B H -0.3130 0.4083 0.1539 0.055 Uiso 1 1 calc R U . . .
H36C H -0.1949 0.3629 0.1558 0.055 Uiso 1 1 calc R U . . .
C37 C -0.05229(13) 0.26339(7) 0.08503(7) 0.0225(3) Uani 1 1 d . . . . .
C38 C -0.12143(13) 0.21604(7) 0.04408(7) 0.0230(3) Uani 1 1 d . . . . .
C39 C -0.09376(14) 0.20139(7) -0.02485(8) 0.0250(3) Uani 1 1 d . . . . .
H39A H -0.0340 0.2250 -0.0474 0.030 Uiso 1 1 calc R U . . .
C40 C -0.15270(14) 0.15323(7) -0.05964(8) 0.0267(3) Uani 1 1 d . . . . .
H40A H -0.1339 0.1438 -0.1062 0.032 Uiso 1 1 calc R U . . .
C41 C -0.24038(13) 0.11808(7) -0.02661(8) 0.0255(3) Uani 1 1 d . . . . .
C42 C -0.26934(13) 0.13214(7) 0.04133(8) 0.0255(3) Uani 1 1 d . . . . .
H42A H -0.3294 0.1085 0.0636 0.031 Uiso 1 1 calc R U . . .
C43 C -0.21021(13) 0.18055(7) 0.07599(8) 0.0236(3) Uani 1 1 d . . . . .
H43A H -0.2300 0.1901 0.1224 0.028 Uiso 1 1 calc R U . . .
C44 C -0.37921(17) 0.03255(8) -0.03459(10) 0.0410(4) Uani 1 1 d . . . . .
H44A H -0.4081 0.0008 -0.0682 0.061 Uiso 1 1 calc R U . . .
H44B H -0.3384 0.0137 0.0079 0.061 Uiso 1 1 calc R U . . .
H44C H -0.4517 0.0567 -0.0223 0.061 Uiso 1 1 calc R U . . .
C45 C 0.00222(14) 0.31617(7) 0.05271(7) 0.0237(3) Uani 1 1 d . . . . .
C46 C 0.10289(15) 0.34653(8) 0.09012(8) 0.0299(3) Uani 1 1 d . . . . .
H46A H 0.1371 0.3308 0.1340 0.036 Uiso 1 1 calc R U . . .
C47 C 0.15218(17) 0.39856(8) 0.06391(8) 0.0370(4) Uani 1 1 d . . . . .
H47A H 0.2212 0.4184 0.0892 0.044 Uiso 1 1 calc R U . . .
C48 C 0.10093(17) 0.42255(8) -0.00012(9) 0.0353(4) Uani 1 1 d . . . . .
C49 C 0.00306(16) 0.39268(7) -0.03853(8) 0.0309(3) Uani 1 1 d . . . . .
H49A H -0.0302 0.4083 -0.0826 0.037 Uiso 1 1 calc R U . . .
C50 C -0.04554(14) 0.33986(7) -0.01179(8) 0.0264(3) Uani 1 1 d . . . . .
H50A H -0.1127 0.3194 -0.0379 0.032 Uiso 1 1 calc R U . . .
C51 C 0.1094(2) 0.49921(9) -0.08797(10) 0.0550(6) Uani 1 1 d . . . . .
H51A H 0.1522 0.5378 -0.0957 0.082 Uiso 1 1 calc R U . . .
H51B H 0.1298 0.4699 -0.1240 0.082 Uiso 1 1 calc R U . . .
H51C H 0.0179 0.5058 -0.0909 0.082 Uiso 1 1 calc R U . . .
C52 C 0.11930(13) 0.27610(7) 0.28301(8) 0.0226(3) Uani 1 1 d . . . . .
H52A H 0.1446 0.2602 0.3306 0.027 Uiso 1 1 calc R U . . .
H52B H 0.1912 0.2705 0.2538 0.027 Uiso 1 1 calc R U . . .
C53 C 0.08771(15) 0.34434(7) 0.28763(8) 0.0288(3) Uani 1 1 d . . . . .
H53A H 0.1618 0.3664 0.3083 0.043 Uiso 1 1 calc R U . . .
H53B H 0.0639 0.3601 0.2404 0.043 Uiso 1 1 calc R U . . .
H53C H 0.0173 0.3499 0.3172 0.043 Uiso 1 1 calc R U . . .

loop_
_atom_site_aniso_label
_atom_site_aniso_U_11
_atom_site_aniso_U_22
_atom_site_aniso_U_33
_atom_site_aniso_U_23
_atom_site_aniso_U_13
_atom_site_aniso_U_12
Al1 0.0166(2) 0.0161(2) 0.0198(2) -0.00009(16) 0.00303(15) -0.00103(16)
N1 0.0145(5) 0.0158(6) 0.0236(6) -0.0010(5) 0.0043(4) -0.0001(4)
O1 0.0265(5) 0.0288(6) 0.0209(5) 0.0031(4) 0.0038(4) 0.0000(4)
C1 0.0161(6) 0.0165(6) 0.0197(6) 0.0001(5) 0.0027(5) -0.0006(5)
N2 0.0172(5) 0.0149(5) 0.0228(6) -0.0013(4) 0.0035(4) -0.0008(4)
C2 0.0163(6) 0.0170(6) 0.0183(6) 0.0008(5) 0.0017(5) -0.0006(5)
O2 0.0793(10) 0.0312(7) 0.0349(6) -0.0033(5) 0.0215(6) -0.0233(7)
O3 0.0325(6) 0.0275(6) 0.0374(6) -0.0044(5) 0.0050(5) -0.0056(5)
C3 0.0177(6) 0.0187(7) 0.0201(6) 0.0016(5) 0.0002(5) -0.0001(5)
C4 0.0177(6) 0.0189(7) 0.0238(7) 0.0003(6) 0.0016(5) 0.0002(5)
C5 0.0177(6) 0.0199(7) 0.0224(7) 0.0011(5) 0.0027(5) -0.0008(5)
C6 0.0206(7) 0.0197(7) 0.0363(8) -0.0030(6) 0.0060(6) 0.0001(6)
C7 0.0274(8) 0.0179(7) 0.0462(9) -0.0073(7) 0.0053(7) -0.0029(6)
C8 0.0220(7) 0.0240(8) 0.0472(9) -0.0049(7) 0.0038(7) -0.0075(6)
C9 0.0204(7) 0.0215(7) 0.0343(8) 0.0000(6) 0.0022(6) -0.0024(6)
C10 0.0170(7) 0.0271(8) 0.0393(8) -0.0003(7) 0.0021(6) -0.0041(6)
C11 0.0155(6) 0.0264(8) 0.0340(8) 0.0007(6) 0.0046(6) 0.0035(6)
C12 0.0193(7) 0.0192(7) 0.0274(7) 0.0006(6) 0.0026(5) 0.0016(5)
C13 0.0128(6) 0.0152(6) 0.0245(7) -0.0006(5) 0.0021(5) -0.0019(5)
C14 0.0143(6) 0.0225(7) 0.0252(7) 0.0003(6) 0.0028(5) -0.0008(5)
C15 0.0209(7) 0.0262(8) 0.0276(7) 0.0075(6) 0.0013(6) 0.0015(6)
C16 0.0171(6) 0.0172(7) 0.0357(8) 0.0022(6) 0.0015(6) 0.0010(5)
C17 0.0182(6) 0.0180(7) 0.0273(7) -0.0035(6) 0.0038(5) -0.0001(5)
C18 0.0157(6) 0.0174(7) 0.0234(7) -0.0010(5) 0.0017(5) -0.0032(5)
C19 0.0247(7) 0.0335(8) 0.0217(7) 0.0022(6) 0.0044(6) 0.0050(6)
C20 0.0383(11) 0.103(2) 0.0567(13) -0.0496(13) 0.0010(9) 0.0041(12)
C21 0.081(5) 0.052(3) 0.049(4) 0.004(3) 0.041(4) 0.000(4)
C21' 0.047(3) 0.049(3) 0.042(3) 0.000(2) 0.026(2) -0.004(3)
C22 0.0247(7) 0.0213(7) 0.0221(7) 0.0002(6) 0.0040(5) 0.0039(6)
C23 0.0383(9) 0.0338(9) 0.0300(8) 0.0062(7) 0.0078(7) -0.0067(7)
C24 0.0434(9) 0.0305(9) 0.0241(7) -0.0024(7) -0.0010(7) 0.0060(7)
C25 0.0164(6) 0.0155(6) 0.0236(7) 0.0000(5) 0.0057(5) -0.0027(5)
C26 0.0186(6) 0.0206(7) 0.0233(7) 0.0007(6) 0.0057(5) -0.0024(5)
C27 0.0282(7) 0.0246(8) 0.0217(7) -0.0034(6) 0.0079(6) -0.0017(6)
C28 0.0279(7) 0.0181(7) 0.0319(8) -0.0029(6) 0.0129(6) 0.0015(6)
C29 0.0225(7) 0.0170(7) 0.0313(7) 0.0029(6) 0.0056(6) 0.0015(6)
C30 0.0210(7) 0.0169(7) 0.0246(7) 0.0002(5) 0.0039(5) -0.0025(5)
C31 0.0225(7) 0.0284(8) 0.0211(7) 0.0007(6) 0.0032(5) 0.0014(6)
C32 0.0336(9) 0.0413(10) 0.0380(9) 0.0028(8) -0.0076(7) -0.0075(8)
C33 0.0317(8) 0.0333(9) 0.0338(8) 0.0098(7) -0.0025(7) -0.0030(7)
C34 0.0325(8) 0.0224(7) 0.0243(7) -0.0010(6) -0.0006(6) 0.0073(6)
C35 0.0385(9) 0.0451(11) 0.0337(9) -0.0014(8) -0.0090(7) 0.0019(8)
C36 0.0441(10) 0.0393(10) 0.0282(8) 0.0051(7) 0.0084(7) 0.0055(8)
C37 0.0186(6) 0.0264(8) 0.0227(7) 0.0016(6) 0.0037(5) 0.0049(6)
C38 0.0212(7) 0.0236(7) 0.0243(7) 0.0039(6) 0.0024(5) 0.0028(6)
C39 0.0244(7) 0.0251(8) 0.0257(7) 0.0031(6) 0.0044(6) 0.0019(6)
C40 0.0265(7) 0.0273(8) 0.0266(7) -0.0006(6) 0.0041(6) 0.0032(6)
C41 0.0217(7) 0.0228(7) 0.0313(8) 0.0006(6) -0.0010(6) 0.0028(6)
C42 0.0188(7) 0.0267(8) 0.0310(8) 0.0058(6) 0.0029(6) 0.0009(6)
C43 0.0209(7) 0.0270(8) 0.0228(7) 0.0039(6) 0.0015(5) 0.0029(6)
C44 0.0379(9) 0.0319(9) 0.0540(11) -0.0042(8) 0.0091(8) -0.0109(8)
C45 0.0233(7) 0.0243(7) 0.0239(7) -0.0007(6) 0.0052(6) -0.0001(6)
C46 0.0334(8) 0.0346(9) 0.0221(7) -0.0016(6) 0.0050(6) -0.0070(7)
C47 0.0429(9) 0.0410(10) 0.0280(8) -0.0073(7) 0.0083(7) -0.0184(8)
C48 0.0531(10) 0.0253(8) 0.0304(8) -0.0030(7) 0.0201(7) -0.0096(8)
C49 0.0432(9) 0.0250(8) 0.0252(7) 0.0025(6) 0.0073(7) 0.0004(7)
C50 0.0293(8) 0.0250(8) 0.0254(7) 0.0004(6) 0.0041(6) 0.0001(6)
C51 0.1014(17) 0.0294(10) 0.0378(10) 0.0042(8) 0.0283(11) -0.0143(11)
C52 0.0197(7) 0.0225(7) 0.0256(7) -0.0014(6) 0.0022(5) -0.0027(6)
C53 0.0307(8) 0.0237(8) 0.0319(8) -0.0044(6) 0.0032(6) -0.0050(6)

loop_
_atom_type_symbol
_atom_type_description
_atom_type_scat_dispersion_real
_atom_type_scat_dispersion_imag
_atom_type_scat_source
C C 0.0033 0.0016 'International Tables Vol C Tables 4.2.6.8 and 6.1.1.4'
H H 0.0000 0.0000 'International Tables Vol C Tables 4.2.6.8 and 6.1.1.4'
N N 0.0061 0.0033 'International Tables Vol C Tables 4.2.6.8 and 6.1.1.4'
O O 0.0106 0.0060 'International Tables Vol C Tables 4.2.6.8 and 6.1.1.4'
Al Al 0.0645 0.0514 'International Tables Vol C Tables 4.2.6.8 and 6.1.1.4'

loop_
_geom_angle_atom_site_label_1
_geom_angle_atom_site_label_2
_geom_angle_atom_site_label_3
_geom_angle
O1 Al1 N2 104.51(5)
O1 Al1 N1 109.65(5)
N2 Al1 N1 92.74(5)
O1 Al1 C52 100.81(6)
N2 Al1 C52 119.52(6)
N1 Al1 C52 127.91(6)
C1 N1 C13 115.67(11)
C1 N1 Al1 104.57(8)
C13 N1 Al1 137.24(9)
C37 O1 Al1 163.72(11)
C2 C1 N1 118.11(12)
C2 C1 C5 109.17(11)
N1 C1 C5 132.54(12)
C2 N2 C25 118.35(11)
C2 N2 Al1 105.54(9)
C25 N2 Al1 135.86(9)
C1 C2 N2 117.67(12)
C1 C2 C3 109.61(12)
N2 C2 C3 132.62(12)
C48 O2 C51 117.22(15)
C41 O3 C44 117.97(13)
C12 C3 C4 117.77(12)
C12 C3 C2 137.15(13)
C4 C3 C2 105.04(11)
C9 C4 C3 124.64(13)
C9 C4 C5 124.60(13)
C3 C4 C5 110.76(12)
C6 C5 C4 117.46(13)
C6 C5 C1 137.19(13)
C4 C5 C1 105.35(12)
C5 C6 C7 119.08(13)
C8 C7 C6 122.61(14)
C7 C8 C9 119.78(14)
C4 C9 C10 116.28(14)
C4 C9 C8 116.46(13)
C10 C9 C8 127.26(14)
C11 C10 C9 119.69(13)
C10 C11 C12 123.00(13)
C3 C12 C11 118.57(13)
C14 C13 C18 119.98(12)
C14 C13 N1 120.01(12)
C18 C13 N1 119.98(12)
C15 C14 C13 118.79(13)
C15 C14 C19 119.69(13)
C13 C14 C19 121.46(13)
C16 C15 C14 121.55(13)
C15 C16 C17 119.40(13)
C16 C17 C18 121.17(13)
C17 C18 C13 118.97(13)
C17 C18 C22 121.12(12)
C13 C18 C22 119.88(12)
C20 C19 C14 110.47(13)
C20 C19 C21' 120.7(3)
C14 C19 C21' 110.9(3)
C20 C19 C21 99.7(3)
C14 C19 C21 112.8(3)
C18 C22 C24 113.66(12)
C18 C22 C23 110.23(12)
C24 C22 C23 110.88(13)
C26 C25 C30 120.25(12)
C26 C25 N2 119.41(12)
C30 C25 N2 120.33(12)
C27 C26 C25 118.88(13)
C27 C26 C31 120.24(13)
C25 C26 C31 120.81(12)
C28 C27 C26 121.01(13)
C29 C28 C27 119.84(13)
C28 C29 C30 121.22(14)
C29 C30 C25 118.79(13)
C29 C30 C34 119.71(13)
C25 C30 C34 121.48(12)
C26 C31 C33 110.36(12)
C26 C31 C32 113.22(13)
C33 C31 C32 110.69(13)
C30 C34 C36 109.32(13)
C30 C34 C35 113.48(13)
C36 C34 C35 110.34(13)
O1 C37 C45 117.48(13)
O1 C37 C38 119.83(13)
C45 C37 C38 122.70(13)
C43 C38 C39 118.56(14)
C43 C38 C37 119.35(13)
C39 C38 C37 121.86(13)
C40 C39 C38 120.41(14)
C39 C40 C41 120.12(14)
O3 C41 C42 124.88(14)
O3 C41 C40 114.92(13)
C42 C41 C40 120.21(14)
C43 C42 C41 119.50(14)
C42 C43 C38 121.20(14)
C50 C45 C46 118.59(14)
C50 C45 C37 122.91(13)
C46 C45 C37 118.40(13)
C47 C46 C45 120.58(15)
C46 C47 C48 120.05(15)
O2 C48 C49 124.22(16)
O2 C48 C47 115.48(16)
C49 C48 C47 120.28(15)
C50 C49 C48 119.19(15)
C49 C50 C45 121.27(15)
C53 C52 Al1 110.60(10)

loop_
_geom_bond_atom_site_label_1
_geom_bond_atom_site_label_2
_geom_bond_distance
Al1 O1 1.8446(11)
Al1 N2 1.8574(12)
Al1 N1 1.8594(12)
Al1 C52 1.9617(14)
N1 C1 1.4095(16)
N1 C13 1.4317(17)
O1 C37 1.2568(17)
C1 C2 1.3786(19)
C1 C5 1.4601(19)
N2 C2 1.3939(17)
N2 C25 1.4277(17)
C2 C3 1.4649(18)
O2 C48 1.3493(19)
O2 C51 1.444(2)
O3 C41 1.3566(18)
O3 C44 1.428(2)
C3 C12 1.3787(19)
C3 C4 1.4251(19)
C4 C9 1.384(2)
C4 C5 1.4312(19)
C5 C6 1.376(2)
C6 C7 1.428(2)
C7 C8 1.373(2)
C8 C9 1.431(2)
C9 C10 1.430(2)
C10 C11 1.373(2)
C11 C12 1.422(2)
C13 C14 1.4065(19)
C13 C18 1.4121(19)
C14 C15 1.396(2)
C14 C19 1.521(2)
C15 C16 1.381(2)
C16 C17 1.386(2)
C17 C18 1.3943(19)
C18 C22 1.5161(19)
C19 C20 1.507(2)
C19 C21' 1.527(4)
C19 C21 1.532(4)
C22 C24 1.523(2)
C22 C23 1.527(2)
C25 C26 1.4064(19)
C25 C30 1.408(2)
C26 C27 1.398(2)
C26 C31 1.522(2)
C27 C28 1.381(2)
C28 C29 1.381(2)
C29 C30 1.394(2)
C30 C34 1.518(2)
C31 C33 1.522(2)
C31 C32 1.525(2)
C34 C36 1.525(2)
C34 C35 1.531(2)
C37 C45 1.457(2)
C37 C38 1.463(2)
C38 C43 1.402(2)
C38 C39 1.409(2)
C39 C40 1.373(2)
C40 C41 1.400(2)
C41 C42 1.392(2)
C42 C43 1.378(2)
C45 C50 1.394(2)
C45 C46 1.405(2)
C46 C47 1.370(2)
C47 C48 1.400(2)
C48 C49 1.388(2)
C49 C50 1.386(2)
C52 C53 1.542(2)
